data_7238638
loop_
_publ_author_name
'Surya Prakash Rao, H.'
'Vijjapu, Satish'

_publ_section_title
;
 Chemistry of 9,10-phenanthrenequinone revisited: iron(iii) chloride
 catalyzed reactions of 9,10-phenanthrenequinone with acyclic and cyclic
 ketones provide furan annulated products
;
_journal_issue 17
_journal_name_full 'RSC Advances'
_journal_page_first 6773
_journal_paper_doi 10.1039/c2ra20499a
_journal_volume 2
_journal_year 2012
_chemical_formula_moiety 'C24 H22 O3'
_chemical_formula_sum 'C24 H22 O3'
_chemical_formula_weight 358.42
_chemical_name_common
;
9aSR,12aSR)-11,12-Dihydro-10H-spiro(9a,12a
epoxymethanooxy)cyclopenta(b)phenanthro(9,10-d)furan-14,1'-cyclopentane)
;
_chemical_name_systematic
;
9aSR,12aSR)-11,12-Dihydro-10H-spiro[9a,12a
epoxymethanooxy)cyclopenta[b]phenanthro[9,10-d]furan-14,1'-cyclopentane]
;
_space_group_IT_number 14
_space_group_name_Hall '-P 2ybc'
_space_group_name_H-M_alt 'P 1 21/c 1'
_symmetry_cell_setting monoclinic
_symmetry_space_group_name_H-M 'P 1 21/c 1'
_atom_sites_solution_hydrogens geom
_atom_sites_solution_primary direct
_atom_sites_solution_secondary difmap
_audit_creation_method SHELXL-97
_cell_angle_alpha 90.00
_cell_angle_beta 101.277(5)
_cell_angle_gamma 90.00
_cell_formula_units_Z 4
_cell_length_a 11.6236(6)
_cell_length_b 10.7231(7)
_cell_length_c 14.8535(10)
_cell_measurement_reflns_used 3085
_cell_measurement_temperature 293(2)
_cell_measurement_theta_max 29.2484
_cell_measurement_theta_min 2.7835
_cell_volume 1815.6(2)
_computing_cell_refinement 'CrysAlis RED (Oxford Diffraction, 2009)'
_computing_data_collection 'CrysAlis CCD (Oxford Diffraction, 2009)'
_computing_data_reduction 'CrysAlis RED (Oxford Diffraction, 2009)'
_computing_molecular_graphics '<i>ORTEP-3 for Windows</i> (Farrugia, 1997) and PLATON (Spek, 2009)'
_computing_publication_material '<i>PLATON</i> (Spek, 2009)'
_computing_structure_refinement '<i>SHELXL97</i> (Sheldrick, 2008)'
_computing_structure_solution '<i>SHELXS97</i> (Sheldrick, 2008)'
_diffrn_ambient_temperature 293(2)
_diffrn_detector_area_resol_mean 15.9821
_diffrn_measured_fraction_theta_full 0.999
_diffrn_measured_fraction_theta_max 0.999
_diffrn_measurement_device_type 'Xcalibur, Eos'
_diffrn_measurement_method '\w scans'
_diffrn_radiation_monochromator graphite
_diffrn_radiation_source 'fine-focus sealed tube'
_diffrn_radiation_type MoK\a
_diffrn_radiation_wavelength 0.71073
_diffrn_reflns_av_R_equivalents 0.0307
_diffrn_reflns_av_sigmaI/netI 0.0456
_diffrn_reflns_limit_h_max 8
_diffrn_reflns_limit_h_min -13
_diffrn_reflns_limit_k_max 12
_diffrn_reflns_limit_k_min -11
_diffrn_reflns_limit_l_max 17
_diffrn_reflns_limit_l_min -16
_diffrn_reflns_number 6628
_diffrn_reflns_theta_full 25.00
_diffrn_reflns_theta_max 25.00
_diffrn_reflns_theta_min 2.79
_exptl_absorpt_coefficient_mu 0.085
_exptl_absorpt_correction_T_max 0.988
_exptl_absorpt_correction_T_min 0.982
_exptl_absorpt_correction_type multi-scan
_exptl_absorpt_process_details
;
CrysAlisPro, Oxford Diffraction Ltd.,
Version 1.171.33.66 (release 28-04-2010 CrysAlis171 .NET)
(compiled Apr 28 2010,14:27:37)
Empirical absorption correction using spherical harmonics,
implemented in SCALE3 ABSPACK scaling algorithm.
;
_exptl_crystal_colour colourless
_exptl_crystal_density_diffrn 1.311
_exptl_crystal_density_method 'not measured'
_exptl_crystal_description block
_exptl_crystal_F_000 760
_exptl_crystal_size_max 0.25
_exptl_crystal_size_mid 0.18
_exptl_crystal_size_min 0.14
_refine_diff_density_max 0.508
_refine_diff_density_min -0.251
_refine_diff_density_rms 0.053
_refine_ls_extinction_method none
_refine_ls_goodness_of_fit_ref 1.308
_refine_ls_hydrogen_treatment constr
_refine_ls_matrix_type full
_refine_ls_number_parameters 244
_refine_ls_number_reflns 3195
_refine_ls_number_restraints 0
_refine_ls_restrained_S_all 1.308
_refine_ls_R_factor_all 0.1234
_refine_ls_R_factor_gt 0.0733
_refine_ls_shift/su_max 0.040
_refine_ls_shift/su_mean 0.008
_refine_ls_structure_factor_coef Fsqd
_refine_ls_weighting_details 'calc w=1/[\s^2^(Fo^2^)+(0.1000P)^2^+0.0000P] where P=(Fo^2^+2Fc^2^)/3'
_refine_ls_weighting_scheme calc
_refine_ls_wR_factor_gt 0.1934
_refine_ls_wR_factor_ref 0.2153
_reflns_number_gt 1959
_reflns_number_total 3195
_reflns_threshold_expression >2sigma(I)
_cod_data_source_file c2ra20499a.txt
_cod_data_source_block 3f
_cod_original_cell_volume 1815.61(19)
_cod_original_sg_symbol_H-M 'P 21/c'
_cod_database_code 7238638

loop_
_symmetry_equiv_pos_as_xyz
'x, y, z'
'-x, y+1/2, -z+1/2'
'-x, -y, -z'
'x, -y-1/2, z-1/2'

loop_
_atom_site_label
_atom_site_type_symbol
_atom_site_fract_x
_atom_site_fract_y
_atom_site_fract_z
_atom_site_U_iso_or_equiv
_atom_site_adp_type
_atom_site_occupancy
_atom_site_symmetry_multiplicity
_atom_site_calc_flag
_atom_site_refinement_flags
O1 O 0.10488(18) 0.3315(2) 0.08044(16) 0.0451(6) Uani 1 1 d .
O3 O 0.38051(17) 0.3235(2) 0.05200(16) 0.0481(7) Uani 1 1 d .
O2 O 0.26016(18) 0.4707(2) 0.09060(16) 0.0470(7) Uani 1 1 d .
C11 C 0.2454(3) 0.0439(3) 0.0279(2) 0.0417(9) Uani 1 1 d .
C14 C 0.0604(3) 0.1198(3) 0.1189(2) 0.0389(8) Uani 1 1 d .
C5 C 0.0905(3) -0.0084(3) 0.1154(2) 0.0390(8) Uani 1 1 d .
C12 C 0.2149(3) 0.1733(3) 0.0361(2) 0.0374(8) Uani 1 1 d .
C13 C 0.1269(3) 0.2043(3) 0.0778(2) 0.0381(8) Uani 1 1 d .
C6 C 0.1822(3) -0.0477(3) 0.0680(2) 0.0392(8) Uani 1 1 d .
C1 C -0.0300(3) 0.1576(4) 0.1642(2) 0.0474(9) Uani 1 1 d .
H1 H -0.0505 0.2414 0.1645 0.057 Uiso 1 1 calc R
C7 C 0.2108(3) -0.1741(3) 0.0590(3) 0.0535(10) Uani 1 1 d .
H7 H 0.1702 -0.2352 0.0845 0.064 Uiso 1 1 calc R
C10 C 0.3336(3) 0.0056(4) -0.0175(3) 0.0516(10) Uani 1 1 d .
H10 H 0.3757 0.0652 -0.0431 0.062 Uiso 1 1 calc R
C2 C -0.0866(3) 0.0734(4) 0.2068(3) 0.0576(10) Uani 1 1 d .
H2 H -0.1460 0.0993 0.2364 0.069 Uiso 1 1 calc R
C4 C 0.0283(3) -0.0923(3) 0.1612(2) 0.0505(10) Uani 1 1 d .
H4 H 0.0453 -0.1770 0.1606 0.061 Uiso 1 1 calc R
C15 C 0.1860(3) 0.3910(3) 0.0324(2) 0.0411(8) Uani 1 1 d .
C17 C 0.3679(3) 0.4048(3) 0.1251(2) 0.0420(8) Uani 1 1 d .
C16 C 0.2658(3) 0.2899(3) 0.0026(2) 0.0388(8) Uani 1 1 d .
C3 C -0.0567(3) -0.0518(4) 0.2068(3) 0.0599(11) Uani 1 1 d .
H3 H -0.0947 -0.1089 0.2380 0.072 Uiso 1 1 calc R
C9 C 0.3592(3) -0.1174(4) -0.0251(3) 0.0622(11) Uani 1 1 d .
H9 H 0.4183 -0.1407 -0.0558 0.075 Uiso 1 1 calc R
C22 C 0.2599(3) 0.3104(4) -0.0988(2) 0.0524(10) Uani 1 1 d .
H22A H 0.2074 0.2509 -0.1349 0.063 Uiso 1 1 calc R
H22B H 0.3370 0.3025 -0.1140 0.063 Uiso 1 1 calc R
C24 C 0.1253(3) 0.4584(4) -0.0544(2) 0.0522(10) Uani 1 1 d .
H24A H 0.0509 0.4196 -0.0806 0.063 Uiso 1 1 calc R
H24B H 0.1124 0.5457 -0.0424 0.063 Uiso 1 1 calc R
C8 C 0.2977(3) -0.2088(4) 0.0129(3) 0.0624(12) Uani 1 1 d .
H8 H 0.3153 -0.2927 0.0072 0.075 Uiso 1 1 calc R
C18 C 0.3685(3) 0.3397(4) 0.2157(3) 0.0622(11) Uani 1 1 d .
H18A H 0.3134 0.3787 0.2483 0.075 Uiso 1 1 calc R
H18B H 0.3480 0.2524 0.2060 0.075 Uiso 1 1 calc R
C23 C 0.2134(3) 0.4428(4) -0.1161(2) 0.0595(11) Uani 1 1 d .
H23A H 0.2765 0.5030 -0.1008 0.071 Uiso 1 1 calc R
H23B H 0.1762 0.4536 -0.1800 0.071 Uiso 1 1 calc R
C21 C 0.4700(3) 0.4970(4) 0.1438(3) 0.0639(12) Uani 1 1 d .
H21A H 0.5156 0.4929 0.0958 0.077 Uiso 1 1 calc R
H21B H 0.4417 0.5816 0.1474 0.077 Uiso 1 1 calc R
C20 C 0.5425(4) 0.4572(6) 0.2343(4) 0.109(2) Uani 1 1 d .
H20A H 0.6210 0.4352 0.2268 0.131 Uiso 1 1 calc R
H20B H 0.5484 0.5250 0.2782 0.131 Uiso 1 1 calc R
C19 C 0.4879(4) 0.3529(6) 0.2666(4) 0.117(2) Uani 1 1 d .
H19A H 0.4871 0.3635 0.3314 0.141 Uiso 1 1 calc R
H19B H 0.5321 0.2780 0.2596 0.141 Uiso 1 1 calc R

loop_
_atom_site_aniso_label
_atom_site_aniso_U_11
_atom_site_aniso_U_22
_atom_site_aniso_U_33
_atom_site_aniso_U_23
_atom_site_aniso_U_13
_atom_site_aniso_U_12
O1 0.0484(13) 0.0403(14) 0.0523(15) 0.0001(12) 0.0239(11) -0.0009(10)
O3 0.0346(12) 0.0565(16) 0.0534(16) -0.0055(13) 0.0092(10) -0.0055(10)
O2 0.0500(14) 0.0384(13) 0.0500(15) -0.0061(12) 0.0030(11) -0.0029(10)
C11 0.0337(17) 0.049(2) 0.0377(19) -0.0047(17) -0.0044(14) -0.0023(15)
C14 0.0400(18) 0.0422(19) 0.0312(17) 0.0022(16) -0.0010(13) -0.0115(15)
C5 0.0436(18) 0.0356(18) 0.0323(18) 0.0040(16) -0.0057(14) -0.0124(15)
C12 0.0364(17) 0.0359(19) 0.0376(19) 0.0004(16) 0.0016(14) -0.0113(14)
C13 0.0427(18) 0.0339(18) 0.0368(19) -0.0044(16) 0.0056(15) -0.0038(14)
C6 0.0400(17) 0.0357(18) 0.0360(18) 0.0014(16) -0.0073(14) -0.0065(14)
C1 0.0471(19) 0.050(2) 0.044(2) -0.0024(19) 0.0073(15) -0.0056(17)
C7 0.056(2) 0.040(2) 0.057(3) 0.0026(19) -0.0082(18) -0.0046(17)
C10 0.047(2) 0.050(2) 0.058(2) -0.008(2) 0.0086(17) 0.0008(17)
C2 0.052(2) 0.075(3) 0.047(2) -0.001(2) 0.0134(17) -0.021(2)
C4 0.056(2) 0.042(2) 0.048(2) 0.0002(19) -0.0038(17) -0.0203(17)
C15 0.0407(18) 0.0436(19) 0.0405(19) 0.0018(17) 0.0120(14) -0.0085(15)
C17 0.0436(19) 0.0415(19) 0.0393(19) 0.0003(18) 0.0037(14) -0.0079(15)
C16 0.0391(17) 0.0407(19) 0.0361(18) -0.0056(16) 0.0058(14) -0.0038(14)
C3 0.057(2) 0.071(3) 0.052(2) 0.002(2) 0.0114(18) -0.030(2)
C9 0.047(2) 0.076(3) 0.060(3) -0.012(2) 0.0003(17) 0.012(2)
C22 0.056(2) 0.063(3) 0.041(2) -0.009(2) 0.0176(16) -0.0195(19)
C24 0.0433(19) 0.056(2) 0.054(2) 0.0080(19) 0.0024(16) 0.0039(17)
C8 0.065(2) 0.045(2) 0.067(3) -0.008(2) -0.011(2) 0.014(2)
C18 0.071(2) 0.067(3) 0.046(2) 0.013(2) 0.0029(18) -0.018(2)
C23 0.059(2) 0.079(3) 0.038(2) 0.016(2) 0.0033(16) -0.015(2)
C21 0.065(2) 0.060(2) 0.059(3) 0.010(2) -0.0078(19) -0.027(2)
C20 0.088(3) 0.140(5) 0.081(4) 0.043(3) -0.026(3) -0.065(3)
C19 0.087(4) 0.174(6) 0.077(4) 0.062(4) -0.017(3) -0.033(4)

loop_
_atom_type_symbol
_atom_type_description
_atom_type_scat_dispersion_real
_atom_type_scat_dispersion_imag
_atom_type_scat_source
C C 0.0033 0.0016 'International Tables Vol C Tables 4.2.6.8 and 6.1.1.4'
H H 0.0000 0.0000 'International Tables Vol C Tables 4.2.6.8 and 6.1.1.4'
O O 0.0106 0.0060 'International Tables Vol C Tables 4.2.6.8 and 6.1.1.4'

loop_
_geom_angle_atom_site_label_1
_geom_angle_atom_site_label_2
_geom_angle_atom_site_label_3
_geom_angle
C13 O1 C15 106.2(2)
C17 O3 C16 108.6(2)
C15 O2 C17 108.1(2)
C10 C11 C6 119.1(3)
C10 C11 C12 122.7(3)
C6 C11 C12 118.2(3)
C13 C14 C1 123.0(3)
C13 C14 C5 116.6(3)
C1 C14 C5 120.5(3)
C4 C5 C14 116.5(3)
C4 C5 C6 122.9(3)
C14 C5 C6 120.6(3)
C13 C12 C11 120.0(3)
C13 C12 C16 109.4(3)
C11 C12 C16 130.6(3)
C12 C13 O1 114.7(3)
C12 C13 C14 125.2(3)
O1 C13 C14 120.1(3)
C7 C6 C11 118.3(3)
C7 C6 C5 122.4(3)
C11 C6 C5 119.3(3)
C2 C1 C14 120.6(4)
C2 C1 H1 119.7
C14 C1 H1 119.7
C8 C7 C6 121.1(4)
C8 C7 H7 119.5
C6 C7 H7 119.4
C9 C10 C11 121.2(4)
C9 C10 H10 119.4
C11 C10 H10 119.4
C1 C2 C3 120.2(4)
C1 C2 H2 119.9
C3 C2 H2 119.9
C3 C4 C5 121.5(4)
C3 C4 H4 119.2
C5 C4 H4 119.2
O2 C15 O1 110.6(3)
O2 C15 C24 111.3(3)
O1 C15 C24 112.9(3)
O2 C15 C16 106.0(2)
O1 C15 C16 108.6(3)
C24 C15 C16 107.1(3)
O3 C17 O2 103.9(2)
O3 C17 C18 114.4(3)
O2 C17 C18 113.3(3)
O3 C17 C21 110.0(3)
O2 C17 C21 109.7(3)
C18 C17 C21 105.5(3)
O3 C16 C12 115.1(3)
O3 C16 C22 109.2(3)
C12 C16 C22 120.3(3)
O3 C16 C15 103.1(2)
C12 C16 C15 101.0(2)
C22 C16 C15 105.7(3)
C4 C3 C2 120.7(4)
C4 C3 H3 119.7
C2 C3 H3 119.7
C10 C9 C8 120.6(4)
C10 C9 H9 119.7
C8 C9 H9 119.7
C16 C22 C23 104.5(3)
C16 C22 H22A 110.9
C23 C22 H22A 110.9
C16 C22 H22B 110.9
C23 C22 H22B 110.9
H22A C22 H22B 108.9
C23 C24 C15 101.7(3)
C23 C24 H24A 111.4
C15 C24 H24A 111.4
C23 C24 H24B 111.4
C15 C24 H24B 111.4
H24A C24 H24B 109.3
C7 C8 C9 119.6(4)
C7 C8 H8 120.2
C9 C8 H8 120.2
C19 C18 C17 104.9(3)
C19 C18 H18A 110.8
C17 C18 H18A 110.8
C19 C18 H18B 110.8
C17 C18 H18B 110.8
H18A C18 H18B 108.9
C24 C23 C22 105.1(3)
C24 C23 H23A 110.7
C22 C23 H23A 110.7
C24 C23 H23B 110.7
C22 C23 H23B 110.7
H23A C23 H23B 108.8
C20 C21 C17 105.0(3)
C20 C21 H21A 110.7
C17 C21 H21A 110.7
C20 C21 H21B 110.8
C17 C21 H21B 110.7
H21A C21 H21B 108.8
C19 C20 C21 108.5(3)
C19 C20 H20A 110.0
C21 C20 H20A 110.0
C19 C20 H20B 110.0
C21 C20 H20B 110.0
H20A C20 H20B 108.4
C20 C19 C18 110.3(4)
C20 C19 H19A 109.6
C18 C19 H19A 109.6
C20 C19 H19B 109.6
C18 C19 H19B 109.6
H19A C19 H19B 108.1

loop_
_geom_bond_atom_site_label_1
_geom_bond_atom_site_label_2
_geom_bond_distance
O1 C13 1.390(4)
O1 C15 1.438(4)
O3 C17 1.423(4)
O3 C16 1.436(3)
O2 C15 1.389(4)
O2 C17 1.442(4)
C11 C10 1.395(5)
C11 C6 1.425(5)
C11 C12 1.443(5)
C14 C13 1.406(4)
C14 C1 1.413(5)
C14 C5 1.421(5)
C5 C4 1.410(5)
C5 C6 1.450(5)
C12 C13 1.338(4)
C12 C16 1.508(4)
C6 C7 1.408(5)
C1 C2 1.347(5)
C1 H1 0.9300
C7 C8 1.377(6)
C7 H7 0.9300
C10 C9 1.361(5)
C10 H10 0.9300
C2 C3 1.387(5)
C2 H2 0.9300
C4 C3 1.374(5)
C4 H4 0.9300
C15 C24 1.525(4)
C15 C16 1.547(4)
C17 C18 1.514(5)
C17 C21 1.529(4)
C16 C22 1.511(5)
C3 H3 0.9300
C9 C8 1.396(6)
C9 H9 0.9300
C22 C23 1.522(5)
C22 H22A 0.9700
C22 H22B 0.9700
C24 C23 1.513(5)
C24 H24A 0.9700
C24 H24B 0.9700
C8 H8 0.9300
C18 C19 1.451(5)
C18 H18A 0.9700
C18 H18B 0.9700
C23 H23A 0.9700
C23 H23B 0.9700
C21 C20 1.502(5)
C21 H21A 0.9700
C21 H21B 0.9700
C20 C19 1.415(7)
C20 H20A 0.9700
C20 H20B 0.9700
C19 H19A 0.9700
C19 H19B 0.9700

loop_
_geom_torsion_atom_site_label_1
_geom_torsion_atom_site_label_2
_geom_torsion_atom_site_label_3
_geom_torsion_atom_site_label_4
_geom_torsion
C13 C14 C5 C4 176.5(3)
C1 C14 C5 C4 -1.9(4)
C13 C14 C5 C6 -2.5(4)
C1 C14 C5 C6 179.2(3)
C10 C11 C12 C13 177.8(3)
C6 C11 C12 C13 -2.1(4)
C10 C11 C12 C16 -1.0(5)
C6 C11 C12 C16 179.1(3)
C11 C12 C13 O1 -179.2(3)
C16 C12 C13 O1 -0.2(4)
C11 C12 C13 C14 2.1(5)
C16 C12 C13 C14 -178.8(3)
C15 O1 C13 C12 1.8(3)
C15 O1 C13 C14 -179.6(3)
C1 C14 C13 C12 178.5(3)
C5 C14 C13 C12 0.2(4)
C1 C14 C13 O1 -0.1(4)
C5 C14 C13 O1 -178.4(3)
C10 C11 C6 C7 -0.8(4)
C12 C11 C6 C7 179.1(3)
C10 C11 C6 C5 179.9(3)
C12 C11 C6 C5 -0.2(4)
C4 C5 C6 C7 4.4(5)
C14 C5 C6 C7 -176.8(3)
C4 C5 C6 C11 -176.4(3)
C14 C5 C6 C11 2.5(4)
C13 C14 C1 C2 -176.3(3)
C5 C14 C1 C2 1.9(5)
C11 C6 C7 C8 0.2(5)
C5 C6 C7 C8 179.5(3)
C6 C11 C10 C9 0.8(5)
C12 C11 C10 C9 -179.1(3)
C14 C1 C2 C3 0.0(5)
C14 C5 C4 C3 0.0(4)
C6 C5 C4 C3 178.9(3)
C17 O2 C15 O1 96.7(3)
C17 O2 C15 C24 -136.9(3)
C17 O2 C15 C16 -20.8(3)
C13 O1 C15 O2 -118.4(3)
C13 O1 C15 C24 116.2(3)
C13 O1 C15 C16 -2.5(3)
C16 O3 C17 O2 -30.8(3)
C16 O3 C17 C18 93.3(3)
C16 O3 C17 C21 -148.2(3)
C15 O2 C17 O3 32.0(3)
C15 O2 C17 C18 -92.7(3)
C15 O2 C17 C21 149.6(3)
C17 O3 C16 C12 -91.0(3)
C17 O3 C16 C22 130.1(3)
C17 O3 C16 C15 18.0(3)
C13 C12 C16 O3 109.0(3)
C11 C12 C16 O3 -72.1(4)
C13 C12 C16 C22 -117.0(3)
C11 C12 C16 C22 62.0(4)
C13 C12 C16 C15 -1.3(3)
C11 C12 C16 C15 177.6(3)
O2 C15 C16 O3 1.8(3)
O1 C15 C16 O3 -117.0(3)
C24 C15 C16 O3 120.7(3)
O2 C15 C16 C12 121.2(3)
O1 C15 C16 C12 2.3(3)
C24 C15 C16 C12 -119.9(3)
O2 C15 C16 C22 -112.8(3)
O1 C15 C16 C22 128.4(3)
C24 C15 C16 C22 6.1(3)
C5 C4 C3 C2 1.9(5)
C1 C2 C3 C4 -2.0(6)
C11 C10 C9 C8 -0.2(5)
O3 C16 C22 C23 -92.1(3)
C12 C16 C22 C23 131.4(3)
C15 C16 C22 C23 18.2(3)
O2 C15 C24 C23 87.5(3)
O1 C15 C24 C23 -147.4(3)
C16 C15 C24 C23 -27.9(3)
C6 C7 C8 C9 0.4(5)
C10 C9 C8 C7 -0.4(5)
O3 C17 C18 C19 97.9(4)
O2 C17 C18 C19 -143.2(4)
C21 C17 C18 C19 -23.1(5)
C15 C24 C23 C22 39.6(4)
C16 C22 C23 C24 -36.7(3)
O3 C17 C21 C20 -109.1(4)
O2 C17 C21 C20 137.2(4)
C18 C17 C21 C20 14.7(5)
C17 C21 C20 C19 -0.7(7)
C21 C20 C19 C18 -14.6(7)
C17 C18 C19 C20 23.7(7)
